data_7213929
loop_
_publ_author_name
'Dey, Rajdip'
'Bhattacharya, Biswajit'
'Pachfule, Pradip'
'Banerjee, Rahul'
'Ghoshal, Debajyoti'

_publ_section_title
;
 Flexible dicarboxylate based pillar-layer metal organic frameworks:
 differences in structure and porosity by tuning the pyridyl based
 N,N&#x2032; linkers
;
_journal_issue 11
_journal_name_full CrystEngComm
_journal_page_first 2305
_journal_paper_doi 10.1039/c3ce42028k
_journal_volume 16
_journal_year 2014
_chemical_formula_sum 'C19 H30 Co N4 O9'
_chemical_formula_weight 517.40
_chemical_name_systematic
;
 ?
;
_space_group_IT_number 14
_symmetry_cell_setting monoclinic
_symmetry_space_group_name_Hall '-P 2ybc'
_symmetry_space_group_name_H-M 'P 1 21/c 1'
_atom_sites_solution_hydrogens geom
_atom_sites_solution_primary direct
_atom_sites_solution_secondary difmap
_audit_creation_method SHELXL-97
_cell_angle_alpha 90.00
_cell_angle_beta 94.401(2)
_cell_angle_gamma 90.00
_cell_formula_units_Z 4
_cell_length_a 14.9099(5)
_cell_length_b 21.0323(7)
_cell_length_c 8.5659(3)
_cell_measurement_reflns_used 250
_cell_measurement_temperature 298
_cell_measurement_theta_max 27.5
_cell_measurement_theta_min 1.7
_cell_volume 2678.26(16)
_computing_cell_refinement 'SMART APEX II'
_computing_data_collection 'SMART APEX II (Bruker,2010)'
_computing_data_reduction 'SAINT (Bruker,2000)'
_computing_molecular_graphics 'Ortep-3v2 for windows (Farrugia, 1997)'
_computing_publication_material 'PLATON (Spek, 2008)'
_computing_structure_refinement 'SHELXL-97 (Sheldrick, 2008)'
_computing_structure_solution 'SHELXS-97 (Sheldrick, 2008)'
_diffrn_ambient_temperature 298
_diffrn_measured_fraction_theta_full 0.995
_diffrn_measured_fraction_theta_max 0.995
_diffrn_measurement_device_type 'CCD area detector'
_diffrn_measurement_method 'phi and omega scans'
_diffrn_radiation_monochromator graphite
_diffrn_radiation_source 'fine-focus sealed tube'
_diffrn_radiation_type MoK\a
_diffrn_radiation_wavelength 0.71073
_diffrn_reflns_av_R_equivalents 0.0977
_diffrn_reflns_av_sigmaI/netI 0.0673
_diffrn_reflns_limit_h_max 19
_diffrn_reflns_limit_h_min -19
_diffrn_reflns_limit_k_max 27
_diffrn_reflns_limit_k_min -27
_diffrn_reflns_limit_l_max 11
_diffrn_reflns_limit_l_min -11
_diffrn_reflns_number 43051
_diffrn_reflns_theta_full 27.54
_diffrn_reflns_theta_max 27.54
_diffrn_reflns_theta_min 1.68
_exptl_absorpt_coefficient_mu 0.690
_exptl_absorpt_correction_T_max 0.9934
_exptl_absorpt_correction_T_min 0.8210
_exptl_absorpt_correction_type multi-scan
_exptl_absorpt_process_details
;
'XPREP' - A PROGRAM DATA PREPARATION & RECIPROCAL 
SPACE EXPLORATION,
Bruker Analytical X-ray Systems, 1997
;
_exptl_crystal_colour red
_exptl_crystal_density_diffrn 1.283
_exptl_crystal_density_method 'not measured'
_exptl_crystal_description block
_exptl_crystal_F_000 1084
_exptl_crystal_size_max 0.20
_exptl_crystal_size_mid 0.10
_exptl_crystal_size_min 0.10
_refine_diff_density_max 0.940
_refine_diff_density_min -0.538
_refine_diff_density_rms 0.119
_refine_ls_extinction_method none
_refine_ls_goodness_of_fit_ref 1.056
_refine_ls_hydrogen_treatment noref
_refine_ls_matrix_type full
_refine_ls_number_parameters 299
_refine_ls_number_reflns 6154
_refine_ls_number_restraints 0
_refine_ls_restrained_S_all 1.056
_refine_ls_R_factor_all 0.1181
_refine_ls_R_factor_gt 0.0715
_refine_ls_shift/su_max 0.000
_refine_ls_shift/su_mean 0.000
_refine_ls_structure_factor_coef Fsqd
_refine_ls_weighting_details 'calc w=1/[\s^2^(Fo^2^)+(0.1322P)^2^+3.1288P] where P=(Fo^2^+2Fc^2^)/3'
_refine_ls_weighting_scheme calc
_refine_ls_wR_factor_gt 0.2112
_refine_ls_wR_factor_ref 0.2437
_reflns_number_gt 3901
_reflns_number_total 6154
_reflns_threshold_expression >2\s(I)
_cod_data_source_file c3ce42028k.txt
_cod_data_source_block complex2
_cod_depositor_comments
;
The following automatic conversions were performed:

'_symmetry_cell_setting' value 'Monoclinic' changed to 'monoclinic'
according to
/usr/data/users/saulius/automatic-downloads/current/RSC/lib/dictionaries/cif_core.dic
dictionary named 'cif_core.dic' version 2.4.2 from 2011-04-26.

Automatic conversion script
Id: cif_fix_values 2281 2013-09-26 08:29:07Z andrius 
;
_cod_original_sg_symbol_H-M P21/c
_cod_database_code 7213929

loop_
_symmetry_equiv_pos_as_xyz
'x, y, z'
'-x, y+1/2, -z+1/2'
'-x, -y, -z'
'x, -y-1/2, z-1/2'

loop_
_atom_site_label
_atom_site_type_symbol
_atom_site_fract_x
_atom_site_fract_y
_atom_site_fract_z
_atom_site_U_iso_or_equiv
_atom_site_adp_type
_atom_site_occupancy
_atom_site_symmetry_multiplicity
_atom_site_calc_flag
_atom_site_refinement_flags
Co1 Co 0.54936(4) 0.81888(3) 0.02263(7) 0.0279(2) Uani 1 1 d .
N1 N 0.4077(3) 0.82113(17) -0.0468(4) 0.0328(8) Uani 1 1 d .
C1 C 0.3715(4) 0.8611(3) -0.1556(7) 0.0471(13) Uani 1 1 d .
H1 H 0.4085 0.8921 -0.1939 0.056 Uiso 1 1 calc R
C5 C 0.3511(4) 0.7784(2) 0.0097(6) 0.0443(12) Uani 1 1 d .
H5 H 0.3737 0.7513 0.0889 0.053 Uiso 1 1 calc R
C3 C 0.2257(4) 0.8133(3) -0.1606(7) 0.0461(13) Uani 1 1 d .
O1 O 0.5238(2) 0.79683(16) 0.2487(4) 0.0392(8) Uani 1 1 d .
N2 N 0.0911(3) 0.7571(3) -0.1740(7) 0.0634(14) Uani 1 1 d .
N3 N -0.0001(3) 0.7511(3) -0.2212(7) 0.0652(15) Uani 1 1 d .
C4 C 0.2635(4) 0.7726(3) -0.0417(7) 0.0479(13) Uani 1 1 d .
H4 H 0.2281 0.7417 0.0011 0.057 Uiso 1 1 calc R
C6 C 0.1304(4) 0.8053(3) -0.2235(7) 0.0536(15) Uani 1 1 d .
C2 C 0.2828(4) 0.8591(3) -0.2146(7) 0.0504(14) Uani 1 1 d .
H2 H 0.2614 0.8883 -0.2901 0.060 Uiso 1 1 calc R
C15 C 0.5210(3) 0.8159(2) 0.3869(5) 0.0309(9) Uani 1 1 d .
C16 C 0.4862(4) 0.8827(2) 0.4149(6) 0.0491(14) Uani 1 1 d .
H16A H 0.4917 0.8919 0.5261 0.059 Uiso 1 1 calc R
H16B H 0.5222 0.9134 0.3628 0.059 Uiso 1 1 calc R
C8 C -0.0241(4) 0.7005(3) -0.2930(7) 0.0534(14) Uani 1 1 d .
C11 C -0.1819(4) 0.7325(4) -0.2679(10) 0.082(3) Uani 1 1 d .
H11 H -0.1615 0.7631 -0.1953 0.098 Uiso 1 1 calc R
C17 C 0.3893(4) 0.8889(2) 0.3536(8) 0.0553(15) Uani 1 1 d .
H17A H 0.3544 0.8567 0.4029 0.066 Uiso 1 1 calc R
H17B H 0.3848 0.8805 0.2419 0.066 Uiso 1 1 calc R
C10 C -0.1222(4) 0.6936(3) -0.3342(7) 0.0467(13) Uani 1 1 d .
C14 C -0.1580(4) 0.6484(3) -0.4365(7) 0.0520(14) Uani 1 1 d .
H14 H -0.1202 0.6198 -0.4820 0.062 Uiso 1 1 calc R
C9 C 0.0393(4) 0.6504(3) -0.3390(10) 0.072(2) Uani 1 1 d .
H9A H 0.0367 0.6474 -0.4511 0.108 Uiso 1 1 calc R
H9B H 0.0228 0.6103 -0.2960 0.108 Uiso 1 1 calc R
H9C H 0.0994 0.6613 -0.2995 0.108 Uiso 1 1 calc R
C7 C 0.0899(4) 0.8522(4) -0.3386(10) 0.080(2) Uani 1 1 d .
H7A H 0.1138 0.8937 -0.3141 0.120 Uiso 1 1 calc R
H7B H 0.0258 0.8528 -0.3337 0.120 Uiso 1 1 calc R
H7C H 0.1041 0.8404 -0.4421 0.120 Uiso 1 1 calc R
O2 O 0.5425(2) 0.78143(15) 0.5031(3) 0.0357(7) Uani 1 1 d .
C13 C -0.2487(4) 0.6451(3) -0.4717(7) 0.0471(13) Uani 1 1 d .
H13 H -0.2706 0.6139 -0.5414 0.057 Uiso 1 1 calc R
C18 C 0.3480(5) 0.9540(3) 0.3816(8) 0.068(2) Uani 1 1 d .
H18A H 0.2831 0.9498 0.3674 0.082 Uiso 1 1 calc R
H18B H 0.3630 0.9656 0.4900 0.082 Uiso 1 1 calc R
C12 C -0.2731(4) 0.7261(3) -0.3092(9) 0.073(2) Uani 1 1 d .
H12 H -0.3125 0.7530 -0.2621 0.088 Uiso 1 1 calc R
C19 C 0.3755(4) 1.0077(2) 0.2804(7) 0.0473(13) Uani 1 1 d .
N4 N -0.3074(3) 0.68379(19) -0.4125(5) 0.0402(10) Uani 1 1 d .
O3 O 0.3412(3) 1.06053(18) 0.3019(5) 0.0597(11) Uani 1 1 d .
O4 O 0.4303(4) 0.9983(2) 0.1798(6) 0.0820(17) Uani 1 1 d .
O1W O 0.5752(2) 0.83807(16) -0.2050(4) 0.0381(8) Uani 1 1 d .
H1WA H 0.5536 0.8744 -0.2320 0.057 Uiso 1 1 d R
H1WB H 0.5506 0.8096 -0.2652 0.057 Uiso 1 1 d R
O2W O 0.5518(2) 0.92058(15) 0.0560(4) 0.0403(8) Uani 1 1 d .
H2WA H 0.5431 0.9393 -0.0333 0.060 Uiso 1 1 d R
H2WB H 0.6032 0.9324 0.0995 0.060 Uiso 1 1 d R
O3W O 0.2840(8) 1.0181(4) 0.7718(12) 0.237(6) Uani 1 1 d G
H3WA H 0.3269 1.0146 0.7123 0.356 Uiso 1 1 d G
H3WB H 0.2450 0.9895 0.7489 0.356 Uiso 1 1 d G
O5W O -0.1430(14) 0.4771(7) -0.470(2) 0.54(2) Uani 1 1 d G
H5WA H -0.1700 0.5104 -0.4429 0.813 Uiso 1 1 d G
H5WB H -0.1705 0.4444 -0.4405 0.813 Uiso 1 1 d G
O4W O 0.2252(8) 1.0903(4) 0.5122(11) 0.326(10) Uani 1 1 d G
H4WA H 0.1859 1.1197 0.5073 0.490 Uiso 1 1 d G
H4WB H 0.2580 1.0939 0.4358 0.490 Uiso 1 1 d G

loop_
_atom_site_aniso_label
_atom_site_aniso_U_11
_atom_site_aniso_U_22
_atom_site_aniso_U_33
_atom_site_aniso_U_23
_atom_site_aniso_U_13
_atom_site_aniso_U_12
Co1 0.0279(3) 0.0283(3) 0.0268(3) 0.0015(2) -0.0022(2) -0.0007(2)
N1 0.028(2) 0.037(2) 0.032(2) 0.0029(16) -0.0083(15) 0.0003(16)
C1 0.036(3) 0.047(3) 0.057(3) 0.009(2) -0.004(2) -0.002(2)
C5 0.037(3) 0.044(3) 0.050(3) 0.007(2) -0.006(2) -0.004(2)
C3 0.031(3) 0.054(3) 0.053(3) -0.007(3) -0.005(2) 0.004(2)
O1 0.054(2) 0.0363(17) 0.0269(17) 0.0003(13) 0.0026(15) 0.0043(16)
N2 0.028(3) 0.080(4) 0.080(4) -0.010(3) -0.009(2) -0.002(2)
N3 0.028(3) 0.076(4) 0.089(4) -0.018(3) -0.012(3) -0.005(2)
C4 0.036(3) 0.051(3) 0.055(3) 0.003(3) -0.002(2) -0.006(2)
C6 0.032(3) 0.068(4) 0.059(4) -0.014(3) -0.006(3) 0.001(3)
C2 0.038(3) 0.058(3) 0.053(3) 0.012(3) -0.009(2) 0.002(3)
C15 0.036(3) 0.031(2) 0.025(2) 0.0014(18) -0.0005(18) -0.0021(19)
C16 0.086(4) 0.032(2) 0.029(3) 0.002(2) 0.000(3) 0.012(3)
C8 0.036(3) 0.065(4) 0.058(4) 0.002(3) -0.005(3) -0.001(3)
C11 0.044(4) 0.090(5) 0.109(6) -0.060(5) -0.015(4) 0.000(3)
C17 0.063(4) 0.035(3) 0.070(4) 0.014(3) 0.019(3) 0.007(3)
C10 0.029(3) 0.057(3) 0.053(3) -0.006(3) -0.004(2) 0.001(2)
C14 0.030(3) 0.060(4) 0.066(4) -0.012(3) 0.000(3) 0.004(2)
C9 0.032(3) 0.081(5) 0.103(6) -0.008(4) 0.001(3) 0.008(3)
C7 0.046(4) 0.083(5) 0.106(6) 0.004(4) -0.029(4) 0.011(4)
O2 0.048(2) 0.0297(16) 0.0287(17) 0.0005(13) -0.0019(14) 0.0003(14)
C13 0.034(3) 0.048(3) 0.058(3) -0.010(3) -0.005(2) 0.005(2)
C18 0.082(5) 0.047(3) 0.082(5) 0.022(3) 0.044(4) 0.022(3)
C12 0.031(3) 0.082(5) 0.103(6) -0.052(4) -0.009(3) 0.001(3)
C19 0.054(4) 0.037(3) 0.052(3) 0.015(2) 0.013(3) 0.009(2)
N4 0.035(2) 0.038(2) 0.047(2) -0.0082(18) -0.0030(19) -0.0021(17)
O3 0.069(3) 0.041(2) 0.073(3) 0.0094(19) 0.028(2) 0.0116(19)
O4 0.124(4) 0.052(3) 0.079(3) 0.028(2) 0.064(3) 0.035(3)
O1W 0.049(2) 0.0343(17) 0.0307(17) -0.0021(13) -0.0014(15) -0.0051(15)
O2W 0.044(2) 0.0328(17) 0.044(2) 0.0026(14) 0.0021(16) 0.0013(14)
O3W 0.254(13) 0.180(10) 0.276(15) -0.087(10) 0.009(11) 0.012(9)
O5W 0.98(6) 0.129(11) 0.58(4) -0.009(16) 0.45(4) 0.01(2)
O4W 0.47(2) 0.204(13) 0.353(19) 0.017(12) 0.316(18) 0.055(13)

loop_
_atom_type_symbol
_atom_type_description
_atom_type_scat_dispersion_real
_atom_type_scat_dispersion_imag
_atom_type_scat_source
C C 0.0033 0.0016 'International Tables Vol C Tables 4.2.6.8 and 6.1.1.4'
H H 0.0000 0.0000 'International Tables Vol C Tables 4.2.6.8 and 6.1.1.4'
N N 0.0061 0.0033 'International Tables Vol C Tables 4.2.6.8 and 6.1.1.4'
O O 0.0106 0.0060 'International Tables Vol C Tables 4.2.6.8 and 6.1.1.4'
Co Co 0.3494 0.9721 'International Tables Vol C Tables 4.2.6.8 and 6.1.1.4'

loop_
_geom_angle_atom_site_label_1
_geom_angle_atom_site_label_2
_geom_angle_atom_site_label_3
_geom_angle
_geom_angle_site_symmetry_1
_geom_angle_site_symmetry_3
O1 Co1 O1W 178.28(13) . .
O1 Co1 O2 80.70(12) . 4_575
O1W Co1 O2 97.58(12) . 4_575
O1 Co1 N1 90.95(14) . .
O1W Co1 N1 89.13(14) . .
O2 Co1 N1 87.67(13) 4_575 .
O1 Co1 O2W 95.82(13) . .
O1W Co1 O2W 85.90(13) . .
O2 Co1 O2W 176.32(12) 4_575 .
N1 Co1 O2W 91.22(14) . .
O1 Co1 N4 90.15(15) . 4_676
O1W Co1 N4 89.75(15) . 4_676
O2 Co1 N4 92.03(14) 4_575 4_676
N1 Co1 N4 178.80(16) . 4_676
O2W Co1 N4 89.15(14) . 4_676
C1 N1 C5 116.0(4) . .
C1 N1 Co1 122.8(3) . .
C5 N1 Co1 121.0(3) . .
N1 C1 C2 124.1(5) . .
N1 C5 C4 124.1(5) . .
C2 C3 C4 116.1(5) . .
C2 C3 C6 123.4(5) . .
C4 C3 C6 120.5(5) . .
C15 O1 Co1 147.1(3) . .
C6 N2 N3 116.3(6) . .
C8 N3 N2 116.7(5) . .
C5 C4 C3 120.1(5) . .
N2 C6 C7 125.5(6) . .
N2 C6 C3 115.1(6) . .
C7 C6 C3 119.4(6) . .
C1 C2 C3 119.6(5) . .
O2 C15 O1 122.7(4) . .
O2 C15 C16 118.6(4) . .
O1 C15 C16 118.6(4) . .
C17 C16 C15 110.8(5) . .
N3 C8 C10 115.8(5) . .
N3 C8 C9 124.2(6) . .
C10 C8 C9 120.1(5) . .
C10 C11 C12 119.7(6) . .
C16 C17 C18 114.2(5) . .
C11 C10 C14 116.5(5) . .
C11 C10 C8 120.3(5) . .
C14 C10 C8 123.2(5) . .
C13 C14 C10 120.4(5) . .
C15 O2 Co1 130.3(3) . 4_576
N4 C13 C14 123.8(5) . .
C19 C18 C17 116.9(5) . .
N4 C12 C11 123.7(6) . .
O3 C19 O4 122.8(5) . .
O3 C19 C18 117.0(5) . .
O4 C19 C18 120.2(5) . .
C13 N4 C12 115.8(5) . .
C13 N4 Co1 123.6(3) . 4_475
C12 N4 Co1 120.6(4) . 4_475

loop_
_geom_bond_atom_site_label_1
_geom_bond_atom_site_label_2
_geom_bond_distance
_geom_bond_site_symmetry_2
Co1 O1 2.055(3) .
Co1 O1W 2.056(3) .
Co1 O2 2.118(3) 4_575
Co1 N1 2.150(4) .
Co1 O2W 2.158(3) .
Co1 N4 2.167(4) 4_676
N1 C1 1.338(6) .
N1 C5 1.348(6) .
C1 C2 1.380(7) .
C5 C4 1.351(7) .
C3 C2 1.389(8) .
C3 C4 1.414(8) .
C3 C6 1.491(7) .
O1 C15 1.254(5) .
N2 C6 1.260(8) .
N2 N3 1.395(7) .
N3 C8 1.267(8) .
C6 C7 1.490(9) .
C15 O2 1.252(5) .
C15 C16 1.525(6) .
C16 C17 1.503(8) .
C8 C10 1.486(7) .
C8 C9 1.489(9) .
C11 C10 1.364(8) .
C11 C12 1.384(9) .
C17 C18 1.528(7) .
C10 C14 1.372(8) .
C14 C13 1.365(7) .
O2 Co1 2.118(3) 4_576
C13 N4 1.323(6) .
C18 C19 1.500(7) .
C12 N4 1.329(7) .
C19 O3 1.243(6) .
C19 O4 1.248(6) .
N4 Co1 2.167(4) 4_475
